data_4066916
loop_
_publ_author_name
'Boone, Michael P.'
'Brown, Christopher C.'
'Ancelet, Travis A.'
'Stephan, Douglas W.'

_publ_section_title
;
 Interconversion of Ruthenium-O(CH2CH2PCy2)2Alkylidene and Alkylidyne
 Hydride Complexes
;
_journal_issue 19
_journal_name_full Organometallics
_journal_page_first 4369
_journal_paper_doi 10.1021/om100707a
_journal_volume 29
_journal_year 2010
_chemical_formula_sum 'C41 H63 Cl7 Ga N O P2 Ru'
_chemical_formula_weight 1066.80
_chemical_name_systematic
; 
 ? 
;
_space_group_IT_number 14
_symmetry_cell_setting monoclinic
_symmetry_space_group_name_Hall '-P 2ybc'
_symmetry_space_group_name_H-M 'P 1 21/c 1'
_atom_sites_solution_hydrogens geom
_atom_sites_solution_primary direct
_atom_sites_solution_secondary difmap
_audit_creation_method SHELXL-97
_cell_angle_alpha 90.00
_cell_angle_beta 100.093(7)
_cell_angle_gamma 90.00
_cell_formula_units_Z 4
_cell_length_a 10.713(2)
_cell_length_b 22.239(5)
_cell_length_c 20.945(4)
_cell_measurement_temperature 150(2)
_cell_volume 4912.8(17)
_computing_structure_refinement 'SHELXL-97 (Sheldrick, 1997)'
_computing_structure_solution 'SHELXS-97 (Sheldrick, 1990)'
_diffrn_ambient_temperature 150(2)
_diffrn_measured_fraction_theta_full 0.995
_diffrn_measured_fraction_theta_max 0.995
_diffrn_radiation_monochromator graphite
_diffrn_radiation_source 'fine-focus sealed tube'
_diffrn_radiation_type MoK\a
_diffrn_radiation_wavelength 0.71073
_diffrn_reflns_av_R_equivalents 0.0539
_diffrn_reflns_av_sigmaI/netI 0.0268
_diffrn_reflns_limit_h_max 12
_diffrn_reflns_limit_h_min -12
_diffrn_reflns_limit_k_max 26
_diffrn_reflns_limit_k_min -26
_diffrn_reflns_limit_l_max 25
_diffrn_reflns_limit_l_min -25
_diffrn_reflns_number 89312
_diffrn_reflns_theta_full 25.51
_diffrn_reflns_theta_max 25.51
_diffrn_reflns_theta_min 1.83
_exptl_absorpt_coefficient_mu 1.333
_exptl_absorpt_correction_T_max 0.7452
_exptl_absorpt_correction_T_min 0.6499
_exptl_absorpt_correction_type multi-scan
_exptl_crystal_density_diffrn 1.442
_exptl_crystal_density_method 'not measured'
_exptl_crystal_F_000 2192
_exptl_crystal_size_max 0.29
_exptl_crystal_size_mid 0.23
_exptl_crystal_size_min 0.21
_refine_diff_density_max 1.020
_refine_diff_density_min -0.847
_refine_diff_density_rms 0.071
_refine_ls_extinction_method none
_refine_ls_goodness_of_fit_ref 0.957
_refine_ls_hydrogen_treatment constr
_refine_ls_matrix_type full
_refine_ls_number_parameters 541
_refine_ls_number_reflns 9098
_refine_ls_number_restraints 0
_refine_ls_restrained_S_all 0.957
_refine_ls_R_factor_all 0.0549
_refine_ls_R_factor_gt 0.0399
_refine_ls_shift/su_max 0.002
_refine_ls_shift/su_mean 0.000
_refine_ls_structure_factor_coef Fsqd
_refine_ls_weighting_details 'calc w=1/[\s^2^(Fo^2^)+(0.0545P)^2^+9.9422P] where P=(Fo^2^+2Fc^2^)/3'
_refine_ls_weighting_scheme calc
_refine_ls_wR_factor_gt 0.0991
_refine_ls_wR_factor_ref 0.1118
_reflns_number_gt 7344
_reflns_number_total 9098
_reflns_threshold_expression >2sigma(I)
_cod_data_source_file om100707a_si_003.cif
_cod_data_source_block mb042_0m
_cod_original_cell_volume 4912.9(17)
_cod_original_sg_symbol_H-M P2(1)/c
_cod_database_code 4066916

loop_
_symmetry_equiv_pos_as_xyz
'x, y, z'
'-x, y+1/2, -z+1/2'
'-x, -y, -z'
'x, -y-1/2, z-1/2'

loop_
_atom_site_label
_atom_site_type_symbol
_atom_site_fract_x
_atom_site_fract_y
_atom_site_fract_z
_atom_site_U_iso_or_equiv
_atom_site_adp_type
_atom_site_occupancy
_atom_site_symmetry_multiplicity
_atom_site_calc_flag
_atom_site_refinement_flags
_atom_site_disorder_assembly
_atom_site_disorder_group
Ru1 Ru 0.84062(2) -0.188189(12) 0.650366(13) 0.03098(9) Uani 1 1 d . B .
Ga1 Ga 0.82610(5) 0.16099(2) 0.59835(2) 0.06107(16) Uani 1 1 d . A 3
Cl1 Cl 0.61597(8) -0.16569(4) 0.63196(5) 0.0469(2) Uani 1 1 d . . .
Cl2 Cl 0.90183(15) 0.25037(6) 0.59143(8) 0.0891(4) Uani 1 1 d . . .
Cl3 Cl 0.8365(2) 0.13728(8) 0.69940(7) 0.1080(6) Uani 1 1 d . . .
Cl4 Cl 0.63075(15) 0.15800(9) 0.54830(8) 0.1003(5) Uani 1 1 d . . .
Cl5 Cl 0.93711(16) 0.09762(6) 0.55200(7) 0.0822(4) Uani 1 1 d . . .
Cl6 Cl 0.52328(15) 0.52582(7) 0.92217(8) 0.0896(4) Uani 1 1 d . . .
Cl7 Cl 0.7495(2) 0.47856(9) 0.88645(11) 0.1269(7) Uani 1 1 d . . .
P1 P 0.80005(9) -0.26109(4) 0.56525(5) 0.0372(2) Uani 1 1 d . B .
P2 P 0.87944(9) -0.09177(4) 0.70137(4) 0.0373(2) Uani 1 1 d . . .
N1 N 1.0407(3) -0.19906(13) 0.65566(14) 0.0360(6) Uani 1 1 d . . .
O1 O 0.8310(2) -0.12681(10) 0.56000(11) 0.0366(5) Uani 1 1 d . . .
C1 C 0.9266(4) -0.31678(16) 0.55998(18) 0.0408(8) Uani 1 1 d . . .
H1A H 1.0035 -0.2920 0.5576 0.049 Uiso 1 1 calc R . .
C2 C 0.9646(5) -0.3559(2) 0.6205(2) 0.0589(11) Uani 1 1 d . . .
H2A H 0.9785 -0.3300 0.6596 0.071 Uiso 1 1 calc R . .
H2B H 0.8951 -0.3843 0.6243 0.071 Uiso 1 1 calc R . .
C3 C 1.0858(5) -0.3912(2) 0.6167(2) 0.0707(13) Uani 1 1 d . . .
H3A H 1.1567 -0.3628 0.6160 0.085 Uiso 1 1 calc R . .
H3B H 1.1075 -0.4169 0.6556 0.085 Uiso 1 1 calc R . .
C4 C 1.0686(5) -0.4300(2) 0.5563(2) 0.0662(12) Uani 1 1 d . . .
H4A H 1.1494 -0.4507 0.5537 0.079 Uiso 1 1 calc R . .
H4B H 1.0036 -0.4610 0.5591 0.079 Uiso 1 1 calc R . .
C5 C 1.0285(5) -0.3928(2) 0.4961(2) 0.0674(13) Uani 1 1 d . . .
H5A H 1.0122 -0.4198 0.4579 0.081 Uiso 1 1 calc R . .
H5B H 1.0984 -0.3653 0.4904 0.081 Uiso 1 1 calc R . .
C6 C 0.9097(5) -0.3561(2) 0.4992(2) 0.0600(11) Uani 1 1 d . . .
H6A H 0.8371 -0.3836 0.4992 0.072 Uiso 1 1 calc R . .
H6B H 0.8904 -0.3303 0.4602 0.072 Uiso 1 1 calc R . .
C7 C 0.6414(4) -0.2974(2) 0.5517(3) 0.0659(13) Uani 1 1 d . . .
C8 C 0.5811(7) -0.3114(4) 0.4860(4) 0.144(4) Uani 1 1 d . . .
H8A H 0.6347 -0.3407 0.4677 0.172 Uiso 1 1 calc R . .
H8B H 0.5776 -0.2743 0.4597 0.172 Uiso 1 1 calc R . .
C9 C 0.4489(6) -0.3368(4) 0.4794(4) 0.137(3) Uani 1 1 d . . .
H9A H 0.4236 -0.3535 0.4352 0.165 Uiso 1 1 calc R . .
H9B H 0.3893 -0.3038 0.4846 0.165 Uiso 1 1 calc R . .
C10 C 0.4380(8) -0.3859(4) 0.5289(6) 0.170(5) Uani 1 1 d . . .
H10A H 0.3472 -0.3942 0.5288 0.204 Uiso 1 1 calc R . .
H10B H 0.4768 -0.4232 0.5157 0.204 Uiso 1 1 calc R . .
C11 C 0.4969(8) -0.3708(5) 0.5925(5) 0.166(4) Uani 1 1 d . . .
H11A H 0.4548 -0.3757 0.6285 0.199 Uiso 1 1 calc R . .
C12 C 0.6317(6) -0.3462(3) 0.6006(3) 0.105(2) Uani 1 1 d . . .
H12A H 0.6568 -0.3298 0.6449 0.126 Uiso 1 1 calc R . .
H12B H 0.6907 -0.3792 0.5949 0.126 Uiso 1 1 calc R . .
C13 C 0.8054(4) -0.21422(17) 0.49308(17) 0.0465(9) Uani 1 1 d . . .
H13A H 0.8937 -0.2124 0.4851 0.056 Uiso 1 1 calc R B .
H13B H 0.7525 -0.2330 0.4548 0.056 Uiso 1 1 calc R . .
C14 C 0.7583(4) -0.15097(17) 0.50127(18) 0.0457(9) Uani 1 1 d . B .
H14A H 0.7695 -0.1258 0.4637 0.055 Uiso 1 1 calc R . .
H14B H 0.6670 -0.1516 0.5042 0.055 Uiso 1 1 calc R . .
C15 C 0.7962(4) -0.06474(16) 0.56991(18) 0.0453(9) Uani 1 1 d . B .
H15A H 0.7063 -0.0623 0.5751 0.054 Uiso 1 1 calc R . .
H15B H 0.8079 -0.0398 0.5322 0.054 Uiso 1 1 calc R . .
C16 C 0.8809(4) -0.04285(17) 0.63021(18) 0.0465(9) Uani 1 1 d . B .
H16A H 0.8539 -0.0019 0.6404 0.056 Uiso 1 1 calc R . .
H16B H 0.9688 -0.0401 0.6218 0.056 Uiso 1 1 calc R . .
C17 C 0.7392(12) -0.0679(7) 0.7399(7) 0.039(3) Uani 0.50 1 d P B 1
H17A H 0.6781 -0.0923 0.7087 0.047 Uiso 0.50 1 calc PR B 1
C18 C 0.6780(11) -0.0165(5) 0.7217(6) 0.065(3) Uani 0.50 1 d P B 1
H18A H 0.6253 -0.0239 0.6787 0.078 Uiso 0.50 1 calc PR B 1
H18B H 0.7432 0.0133 0.7149 0.078 Uiso 0.50 1 calc PR B 1
C19 C 0.5897(19) 0.0155(12) 0.7645(10) 0.062(4) Uani 0.50 1 d P B 1
H19A H 0.5002 0.0137 0.7423 0.074 Uiso 0.50 1 calc PR B 1
H19B H 0.6141 0.0582 0.7712 0.074 Uiso 0.50 1 calc PR B 1
C20 C 0.6061(18) -0.0209(17) 0.8384(12) 0.145(12) Uani 0.50 1 d P B 1
H20A H 0.6860 -0.0087 0.8667 0.174 Uiso 0.50 1 calc PR B 1
H20B H 0.5343 -0.0109 0.8606 0.174 Uiso 0.50 1 calc PR B 1
C21 C 0.608(2) -0.0877(12) 0.8244(13) 0.145(11) Uani 0.50 1 d P B 1
H21A H 0.5309 -0.0978 0.7925 0.173 Uiso 0.50 1 calc PR B 1
H21B H 0.6024 -0.1098 0.8649 0.173 Uiso 0.50 1 calc PR B 1
C22 C 0.732(2) -0.1117(7) 0.7963(11) 0.080(6) Uani 0.50 1 d P B 1
H22A H 0.8099 -0.1092 0.8299 0.096 Uiso 0.50 1 calc PR B 1
H22B H 0.7210 -0.1537 0.7807 0.096 Uiso 0.50 1 calc PR B 1
C17A C 0.7812(13) -0.0544(7) 0.7543(8) 0.049(3) Uani 0.50 1 d P B 2
H17B H 0.8597 -0.0401 0.7834 0.058 Uiso 0.50 1 calc PR B 2
C18A C 0.7341(18) -0.0014(6) 0.7535(12) 0.145(10) Uani 0.50 1 d P B 2
H18C H 0.7128 0.0117 0.7077 0.174 Uiso 0.50 1 calc PR B 2
H18D H 0.8010 0.0259 0.7755 0.174 Uiso 0.50 1 calc PR B 2
C19A C 0.621(3) 0.0069(14) 0.7833(19) 0.130(14) Uani 0.50 1 d P B 2
H19C H 0.6438 0.0401 0.8147 0.156 Uiso 0.50 1 calc PR B 2
H19D H 0.5566 0.0235 0.7482 0.156 Uiso 0.50 1 calc PR B 2
C20A C 0.5586(15) -0.0324(11) 0.8138(11) 0.105(6) Uani 0.50 1 d P B 2
H20C H 0.4972 -0.0560 0.7828 0.126 Uiso 0.50 1 calc PR B 2
H20D H 0.5137 -0.0121 0.8452 0.126 Uiso 0.50 1 calc PR B 2
C21A C 0.6644(15) -0.0705(11) 0.8470(9) 0.079(5) Uani 0.50 1 d P B 2
H21C H 0.7123 -0.0480 0.8842 0.095 Uiso 0.50 1 calc PR B 2
H21D H 0.6288 -0.1069 0.8642 0.095 Uiso 0.50 1 calc PR B 2
C22A C 0.7473(16) -0.0879(6) 0.8061(9) 0.057(4) Uani 0.50 1 d P B 2
H22C H 0.7139 -0.1266 0.7869 0.068 Uiso 0.50 1 calc PR B 2
H22D H 0.8282 -0.0975 0.8350 0.068 Uiso 0.50 1 calc PR B 2
C23 C 1.0389(4) -0.07570(18) 0.74891(18) 0.0457(9) Uani 1 1 d . B .
H23A H 1.1008 -0.0924 0.7230 0.055 Uiso 1 1 calc R . .
C24 C 1.0722(5) -0.0082(2) 0.7587(2) 0.0653(12) Uani 1 1 d . . .
H24A H 1.0616 0.0120 0.7159 0.078 Uiso 1 1 calc R B .
H24B H 1.0133 0.0109 0.7841 0.078 Uiso 1 1 calc R . .
C25 C 1.2077(5) 0.0000(3) 0.7938(2) 0.0731(14) Uani 1 1 d . B .
H25A H 1.2668 -0.0146 0.7658 0.088 Uiso 1 1 calc R . .
H25B H 1.2244 0.0433 0.8021 0.088 Uiso 1 1 calc R . .
C26 C 1.2319(5) -0.0337(3) 0.8574(3) 0.0853(18) Uani 1 1 d . . .
H26A H 1.1788 -0.0165 0.8870 0.102 Uiso 1 1 calc R B .
H26B H 1.3219 -0.0289 0.8779 0.102 Uiso 1 1 calc R . .
C27 C 1.2019(5) -0.1001(3) 0.8473(3) 0.0829(17) Uani 1 1 d . B .
H27A H 1.2158 -0.1209 0.8897 0.099 Uiso 1 1 calc R . .
H27B H 1.2596 -0.1181 0.8204 0.099 Uiso 1 1 calc R . .
C28 C 1.0639(4) -0.1089(2) 0.8136(2) 0.0636(12) Uani 1 1 d . . .
H28A H 1.0468 -0.1524 0.8062 0.076 Uiso 1 1 calc R B .
H28B H 1.0060 -0.0937 0.8419 0.076 Uiso 1 1 calc R . .
C29 C 0.8425(4) -0.24101(18) 0.71981(18) 0.0457(9) Uani 1 1 d . . .
H29A H 0.9274 -0.2515 0.7377 0.055 Uiso 1 1 calc R B .
C30 C 0.7552(4) -0.27121(18) 0.75527(19) 0.0486(9) Uani 1 1 d . B .
C31 C 0.6381(5) -0.2519(4) 0.7601(4) 0.158(4) Uani 1 1 d . . .
H31A H 0.6059 -0.2159 0.7389 0.189 Uiso 1 1 calc R B .
C32 C 0.5639(7) -0.2848(7) 0.7963(5) 0.241(8) Uani 1 1 d . B .
H32A H 0.4837 -0.2694 0.8018 0.289 Uiso 1 1 calc R . .
C33 C 0.6036(9) -0.3375(6) 0.8236(4) 0.174(6) Uani 1 1 d . . .
H33A H 0.5485 -0.3614 0.8441 0.209 Uiso 1 1 calc R B .
C34 C 0.7179(10) -0.3558(3) 0.8217(3) 0.109(3) Uani 1 1 d . B .
H34A H 0.7477 -0.3923 0.8424 0.131 Uiso 1 1 calc R . .
C35 C 0.7961(6) -0.3226(2) 0.7899(2) 0.0770(15) Uani 1 1 d . . .
H35A H 0.8812 -0.3354 0.7918 0.092 Uiso 1 1 calc R B .
C36 C 1.0942(3) -0.17889(18) 0.60657(19) 0.0441(9) Uani 1 1 d . B .
H36A H 1.0413 -0.1598 0.5712 0.053 Uiso 1 1 calc R . .
C37 C 1.2212(4) -0.1842(2) 0.6044(2) 0.0580(11) Uani 1 1 d . . .
H37A H 1.2543 -0.1691 0.5684 0.070 Uiso 1 1 calc R B .
C38 C 1.2991(4) -0.2114(3) 0.6544(3) 0.0776(16) Uani 1 1 d . B .
H38A H 1.3870 -0.2164 0.6538 0.093 Uiso 1 1 calc R . .
C39 C 1.2478(5) -0.2308(4) 0.7049(3) 0.108(3) Uani 1 1 d . . .
H39A H 1.3003 -0.2489 0.7410 0.130 Uiso 1 1 calc R B .
C40 C 1.1192(4) -0.2247(3) 0.7044(3) 0.0756(16) Uani 1 1 d . B .
H40A H 1.0854 -0.2395 0.7404 0.091 Uiso 1 1 calc R . .
C100 C 0.6166(5) 0.4613(2) 0.9192(3) 0.0825(16) Uani 1 1 d . . .
H10C H 0.6428 0.4450 0.9635 0.099 Uiso 1 1 calc R . .
H10D H 0.5663 0.4302 0.8924 0.099 Uiso 1 1 calc R . .

loop_
_atom_site_aniso_label
_atom_site_aniso_U_11
_atom_site_aniso_U_22
_atom_site_aniso_U_33
_atom_site_aniso_U_23
_atom_site_aniso_U_13
_atom_site_aniso_U_12
Ru1 0.02389(14) 0.03445(15) 0.03509(15) 0.01001(11) 0.00649(10) 0.00188(11)
Ga1 0.0831(4) 0.0481(3) 0.0543(3) -0.0017(2) 0.0183(3) -0.0248(2)
Cl1 0.0264(4) 0.0535(5) 0.0605(6) 0.0136(4) 0.0073(4) 0.0048(4)
Cl2 0.1037(11) 0.0455(6) 0.1212(12) 0.0037(7) 0.0284(9) -0.0233(7)
Cl3 0.1813(18) 0.0914(11) 0.0547(7) -0.0001(7) 0.0299(9) -0.0425(11)
Cl4 0.0737(9) 0.1302(14) 0.1005(11) -0.0206(10) 0.0244(8) -0.0315(9)
Cl5 0.1170(11) 0.0528(7) 0.0840(9) 0.0080(6) 0.0377(8) -0.0021(7)
Cl6 0.0914(10) 0.0796(9) 0.1030(11) 0.0094(8) 0.0315(8) -0.0026(8)
Cl7 0.1358(16) 0.0971(12) 0.1703(18) 0.0452(12) 0.0889(14) 0.0309(11)
P1 0.0331(5) 0.0362(5) 0.0405(5) 0.0073(4) 0.0017(4) -0.0038(4)
P2 0.0380(5) 0.0382(5) 0.0365(5) 0.0069(4) 0.0089(4) 0.0071(4)
N1 0.0271(14) 0.0383(16) 0.0428(16) 0.0047(13) 0.0071(12) 0.0016(12)
O1 0.0381(13) 0.0350(13) 0.0355(12) 0.0075(10) 0.0033(10) 0.0006(10)
C1 0.042(2) 0.0367(19) 0.044(2) 0.0021(16) 0.0082(16) 0.0003(15)
C2 0.076(3) 0.057(3) 0.045(2) 0.0095(19) 0.013(2) 0.023(2)
C3 0.076(3) 0.068(3) 0.068(3) 0.006(2) 0.009(3) 0.029(3)
C4 0.076(3) 0.050(3) 0.078(3) 0.004(2) 0.027(3) 0.014(2)
C5 0.097(4) 0.050(3) 0.060(3) -0.003(2) 0.029(3) 0.012(2)
C6 0.081(3) 0.046(2) 0.049(2) -0.0027(19) 0.003(2) 0.001(2)
C7 0.043(2) 0.066(3) 0.083(3) 0.010(2) -0.004(2) -0.022(2)
C8 0.087(5) 0.206(9) 0.116(6) 0.018(6) -0.043(4) -0.081(5)
C9 0.069(4) 0.156(8) 0.166(8) -0.011(6) -0.039(5) -0.051(5)
C10 0.086(5) 0.142(8) 0.270(13) -0.012(9) 0.002(7) -0.074(6)
C11 0.123(7) 0.192(9) 0.185(9) 0.021(8) 0.035(6) -0.116(7)
C12 0.082(4) 0.110(5) 0.118(5) 0.033(4) 0.004(4) -0.060(4)
C13 0.055(2) 0.047(2) 0.0352(19) 0.0050(16) -0.0002(17) -0.0065(18)
C14 0.045(2) 0.048(2) 0.040(2) 0.0130(17) -0.0046(16) -0.0017(17)
C15 0.052(2) 0.0365(19) 0.047(2) 0.0133(16) 0.0074(17) 0.0075(17)
C16 0.059(2) 0.036(2) 0.045(2) 0.0077(16) 0.0107(18) 0.0002(17)
C17 0.029(7) 0.047(7) 0.042(7) -0.010(4) 0.005(5) -0.002(5)
C18 0.060(7) 0.065(8) 0.072(7) 0.011(6) 0.018(5) 0.033(6)
C19 0.039(7) 0.061(9) 0.090(8) -0.011(7) 0.022(6) 0.028(6)
C20 0.034(10) 0.29(3) 0.114(16) -0.107(19) 0.027(9) -0.010(15)
C21 0.115(18) 0.20(3) 0.14(2) 0.081(19) 0.103(16) 0.084(18)
C22 0.103(11) 0.062(11) 0.094(10) 0.013(9) 0.073(9) 0.019(9)
C17A 0.037(8) 0.060(9) 0.049(8) 0.004(6) 0.008(6) 0.010(6)
C18A 0.135(16) 0.057(8) 0.29(3) -0.078(12) 0.154(17) -0.035(9)
C19A 0.071(17) 0.061(10) 0.27(4) -0.014(17) 0.063(19) 0.032(11)
C20A 0.045(10) 0.161(18) 0.117(16) -0.020(13) 0.036(9) 0.012(10)
C21A 0.057(10) 0.115(11) 0.073(9) -0.008(8) 0.033(7) -0.014(10)
C22A 0.050(6) 0.060(10) 0.065(8) 0.019(7) 0.019(5) 0.018(7)
C23 0.047(2) 0.048(2) 0.042(2) 0.0009(17) 0.0053(17) -0.0002(17)
C24 0.070(3) 0.055(3) 0.066(3) -0.013(2) -0.001(2) -0.004(2)
C25 0.064(3) 0.081(3) 0.070(3) -0.018(3) 0.000(2) -0.016(3)
C26 0.049(3) 0.137(6) 0.066(3) -0.012(3) 0.000(2) -0.015(3)
C27 0.052(3) 0.121(5) 0.069(3) 0.027(3) -0.006(2) 0.002(3)
C28 0.050(2) 0.086(3) 0.050(2) 0.014(2) -0.003(2) -0.001(2)
C29 0.0351(19) 0.058(2) 0.045(2) 0.0180(18) 0.0091(16) 0.0071(17)
C30 0.048(2) 0.051(2) 0.046(2) 0.0142(18) 0.0087(18) -0.0085(18)
C31 0.049(3) 0.249(10) 0.182(8) 0.163(8) 0.037(4) 0.025(5)
C32 0.050(4) 0.45(2) 0.221(11) 0.238(13) 0.017(5) -0.018(7)
C33 0.125(7) 0.261(13) 0.124(7) 0.119(8) -0.012(6) -0.102(8)
C34 0.208(9) 0.067(4) 0.051(3) 0.016(3) 0.020(4) -0.049(5)
C35 0.119(5) 0.066(3) 0.050(3) 0.022(2) 0.028(3) 0.006(3)
C36 0.0357(19) 0.052(2) 0.046(2) 0.0051(17) 0.0113(16) -0.0036(16)
C37 0.039(2) 0.071(3) 0.070(3) 0.001(2) 0.027(2) -0.009(2)
C38 0.027(2) 0.096(4) 0.112(4) 0.011(3) 0.020(2) 0.005(2)
C39 0.033(2) 0.174(7) 0.115(5) 0.072(5) 0.008(3) 0.029(3)
C40 0.035(2) 0.113(4) 0.079(3) 0.051(3) 0.013(2) 0.015(2)
C100 0.088(4) 0.062(3) 0.098(4) 0.014(3) 0.018(3) -0.010(3)

loop_
_atom_type_symbol
_atom_type_description
_atom_type_scat_dispersion_real
_atom_type_scat_dispersion_imag
_atom_type_scat_source
C C 0.0033 0.0016 'International Tables Vol C Tables 4.2.6.8 and 6.1.1.4'
H H 0.0000 0.0000 'International Tables Vol C Tables 4.2.6.8 and 6.1.1.4'
N N 0.0061 0.0033 'International Tables Vol C Tables 4.2.6.8 and 6.1.1.4'
P P 0.1023 0.0942 'International Tables Vol C Tables 4.2.6.8 and 6.1.1.4'
Cl Cl 0.1484 0.1585 'International Tables Vol C Tables 4.2.6.8 and 6.1.1.4'
Ga Ga 0.2307 1.6083 'International Tables Vol C Tables 4.2.6.8 and 6.1.1.4'
Ru Ru -1.2594 0.8363 'International Tables Vol C Tables 4.2.6.8 and 6.1.1.4'
O O 0.0106 0.0060 'International Tables Vol C Tables 4.2.6.8 and 6.1.1.4'

loop_
_geom_angle_atom_site_label_1
_geom_angle_atom_site_label_2
_geom_angle_atom_site_label_3
_geom_angle
C29 Ru1 N1 90.84(14)
C29 Ru1 O1 176.51(14)
N1 Ru1 O1 90.55(10)
C29 Ru1 P1 97.46(13)
N1 Ru1 P1 90.66(8)
O1 Ru1 P1 79.31(7)
C29 Ru1 P2 103.77(13)
N1 Ru1 P2 89.08(8)
O1 Ru1 P2 79.45(6)
P1 Ru1 P2 158.76(3)
C29 Ru1 Cl1 97.40(12)
N1 Ru1 Cl1 171.76(8)
O1 Ru1 Cl1 81.25(6)
P1 Ru1 Cl1 88.61(4)
P2 Ru1 Cl1 88.63(3)
Cl2 Ga1 Cl3 109.51(7)
Cl2 Ga1 Cl4 109.71(7)
Cl3 Ga1 Cl4 110.15(8)
Cl2 Ga1 Cl5 108.93(6)
Cl3 Ga1 Cl5 109.84(7)
Cl4 Ga1 Cl5 108.68(7)
C13 P1 C1 101.58(18)
C13 P1 C7 106.2(2)
C1 P1 C7 111.1(2)
C13 P1 Ru1 101.54(13)
C1 P1 Ru1 117.24(12)
C7 P1 Ru1 116.71(18)
C16 P2 C17A 107.7(5)
C16 P2 C23 100.50(18)
C17A P2 C23 99.1(4)
C16 P2 C17 107.3(5)
C17A P2 C17 17.7(4)
C23 P2 C17 116.1(4)
C16 P2 Ru1 101.09(13)
C17A P2 Ru1 126.5(4)
C23 P2 Ru1 118.87(13)
C17 P2 Ru1 110.5(4)
C40 N1 C36 115.7(3)
C40 N1 Ru1 125.4(3)
C36 N1 Ru1 118.8(2)
C14 O1 C15 111.3(3)
C14 O1 Ru1 114.7(2)
C15 O1 Ru1 114.7(2)
C6 C1 C2 109.9(3)
C6 C1 P1 116.8(3)
C2 C1 P1 114.9(3)
C3 C2 C1 110.6(4)
C4 C3 C2 110.8(4)
C5 C4 C3 111.2(4)
C4 C5 C6 112.0(4)
C5 C6 C1 111.4(4)
C8 C7 C12 114.7(5)
C8 C7 P1 118.8(4)
C12 C7 P1 112.3(3)
C7 C8 C9 115.1(7)
C8 C9 C10 112.8(7)
C11 C10 C9 113.4(7)
C10 C11 C12 116.6(8)
C7 C12 C11 111.1(6)
C14 C13 P1 111.9(3)
O1 C14 C13 107.6(3)
O1 C15 C16 107.2(3)
C15 C16 P2 113.5(3)
C18 C17 C22 132.1(14)
C18 C17 P2 120.1(11)
C22 C17 P2 107.2(11)
C17 C18 C19 122.2(13)
C18 C19 C20 108.7(14)
C21 C20 C19 106.7(16)
C20 C21 C22 115.2(19)
C17 C22 C21 102.7(15)
C18A C17A C22A 110.0(16)
C18A C17A P2 131.9(14)
C22A C17A P2 118.2(12)
C17A C18A C19A 117.5(18)
C20A C19A C18A 130(2)
C19A C20A C21A 101.0(16)
C22A C21A C20A 112.8(17)
C21A C22A C17A 127.0(16)
C28 C23 C24 110.6(4)
C28 C23 P2 112.7(3)
C24 C23 P2 115.3(3)
C25 C24 C23 111.0(4)
C26 C25 C24 111.7(4)
C25 C26 C27 111.1(4)
C26 C27 C28 110.6(5)
C23 C28 C27 110.6(4)
C30 C29 Ru1 140.1(3)
C31 C30 C35 115.9(5)
C31 C30 C29 125.5(4)
C35 C30 C29 118.5(4)
C30 C31 C32 120.0(7)
C33 C32 C31 121.4(9)
C34 C33 C32 119.4(7)
C33 C34 C35 120.4(7)
C34 C35 C30 122.3(6)
N1 C36 C37 123.8(4)
C38 C37 C36 119.4(4)
C39 C38 C37 117.8(4)
C38 C39 C40 120.5(5)
N1 C40 C39 122.8(4)
Cl7 C100 Cl6 110.3(3)

loop_
_geom_bond_atom_site_label_1
_geom_bond_atom_site_label_2
_geom_bond_distance
Ru1 C29 1.867(4)
Ru1 N1 2.140(3)
Ru1 O1 2.321(2)
Ru1 P1 2.3925(11)
Ru1 P2 2.3992(11)
Ru1 Cl1 2.4220(10)
Ga1 Cl2 2.1613(13)
Ga1 Cl3 2.1651(15)
Ga1 Cl4 2.1713(17)
Ga1 Cl5 2.1789(15)
Cl6 C100 1.756(6)
Cl7 C100 1.728(6)
P1 C13 1.845(4)
P1 C1 1.854(4)
P1 C7 1.858(4)
P2 C16 1.848(4)
P2 C17A 1.854(16)
P2 C23 1.855(4)
P2 C17 1.901(15)
N1 C40 1.333(5)
N1 C36 1.339(5)
O1 C14 1.440(4)
O1 C15 1.454(4)
C1 C6 1.529(6)
C1 C2 1.531(5)
C2 C3 1.531(6)
C3 C4 1.514(7)
C4 C5 1.507(7)
C5 C6 1.523(7)
C7 C8 1.448(8)
C7 C12 1.507(7)
C8 C9 1.508(9)
C9 C10 1.525(12)
C10 C11 1.410(13)
C11 C12 1.526(8)
C13 C14 1.514(6)
C15 C16 1.501(5)
C17 C18 1.340(19)
C17 C22 1.54(3)
C18 C19 1.58(2)
C19 C20 1.73(4)
C20 C21 1.51(4)
C21 C22 1.64(3)
C17A C18A 1.28(2)
C17A C22A 1.41(3)
C18A C19A 1.46(3)
C19A C20A 1.33(4)
C20A C21A 1.49(3)
C21A C22A 1.39(3)
C23 C28 1.525(6)
C23 C24 1.549(6)
C24 C25 1.518(6)
C25 C26 1.510(7)
C26 C27 1.517(8)
C27 C28 1.535(6)
C29 C30 1.456(5)
C30 C31 1.347(7)
C30 C35 1.383(6)
C31 C32 1.397(9)
C32 C33 1.342(15)
C33 C34 1.297(12)
C34 C35 1.372(8)
C36 C37 1.374(5)
C37 C38 1.361(7)
C38 C39 1.345(8)
C39 C40 1.383(6)
